data_4517732
loop_
_publ_author_name
'Zhang, Caiyun'
'Wang, Gendi'
'Zhan, Licheng'
'Yang, Xueyan'
'Wang, Jiwei'
'Wei, Yin'
'Xu, Sheng'
'Shi, Min'
'Zhang, Jun'

_publ_section_title
;
 Gold(I) or Gold(III) as Real Intermediate Species in Gold-Catalyzed
 Cycloaddition Reactions of Enynal/Enynone?
;
_journal_name_full 'ACS Catalysis'
_journal_page_first 6682
_journal_page_last 6690
_journal_paper_doi 10.1021/acscatal.0c00220
_journal_year 2020
_chemical_formula_sum 'C21 H14 Au Cl O'
_chemical_formula_weight 514.74
_space_group_crystal_system triclinic
_space_group_IT_number 2
_space_group_name_Hall '-P 1'
_space_group_name_H-M_alt 'P -1'
_atom_sites_solution_hydrogens geom
_audit_creation_method SHELXL-2014/7
_cell_angle_alpha 72.8440(10)
_cell_angle_beta 89.113(2)
_cell_angle_gamma 80.4970(10)
_cell_formula_units_Z 2
_cell_length_a 7.9594(8)
_cell_length_b 9.7061(10)
_cell_length_c 11.5124(12)
_cell_measurement_reflns_used 3793
_cell_measurement_temperature 223(2)
_cell_measurement_theta_max 26.84
_cell_measurement_theta_min 2.23
_cell_volume 837.63(15)
_computing_cell_refinement 'Bruker SAINT'
_computing_data_collection 'Bruker APEX2'
_computing_data_reduction 'Bruker SAINT'
_computing_molecular_graphics 'Bruker SHELXTL'
_computing_publication_material 'Bruker SHELXTL'
_computing_structure_refinement 'SHELXL-2014/7 (Sheldrick, 2014)'
_computing_structure_solution 'SHELXS-97 (Sheldrick, 2008)'
_diffrn_ambient_temperature 223(2)
_diffrn_measured_fraction_theta_full 0.970
_diffrn_measured_fraction_theta_max 0.971
_diffrn_measurement_device_type 'Bruker APEX-II CCD'
_diffrn_measurement_method '\f and \w scans'
_diffrn_radiation_type MoK\a
_diffrn_radiation_wavelength 0.71073
_diffrn_reflns_av_R_equivalents 0.0169
_diffrn_reflns_av_unetI/netI 0.0325
_diffrn_reflns_Laue_measured_fraction_full 0.970
_diffrn_reflns_Laue_measured_fraction_max 0.971
_diffrn_reflns_limit_h_max 10
_diffrn_reflns_limit_h_min -7
_diffrn_reflns_limit_k_max 12
_diffrn_reflns_limit_k_min -12
_diffrn_reflns_limit_l_max 14
_diffrn_reflns_limit_l_min -14
_diffrn_reflns_number 5788
_diffrn_reflns_point_group_measured_fraction_full 0.970
_diffrn_reflns_point_group_measured_fraction_max 0.971
_diffrn_reflns_theta_full 25.242
_diffrn_reflns_theta_max 26.853
_diffrn_reflns_theta_min 1.852
_exptl_absorpt_coefficient_mu 8.944
_exptl_absorpt_correction_T_max 0.491
_exptl_absorpt_correction_T_min 0.360
_exptl_absorpt_correction_type multi-scan
_exptl_absorpt_process_details sadabs
_exptl_crystal_colour orange
_exptl_crystal_density_diffrn 2.041
_exptl_crystal_description block
_exptl_crystal_F_000 488
_exptl_crystal_size_max 0.170
_exptl_crystal_size_mid 0.130
_exptl_crystal_size_min 0.080
_refine_diff_density_max 1.211
_refine_diff_density_min -1.047
_refine_diff_density_rms 0.133
_refine_ls_extinction_method none
_refine_ls_goodness_of_fit_ref 0.896
_refine_ls_hydrogen_treatment constr
_refine_ls_matrix_type full
_refine_ls_number_parameters 217
_refine_ls_number_reflns 3487
_refine_ls_number_restraints 0
_refine_ls_restrained_S_all 0.896
_refine_ls_R_factor_all 0.0251
_refine_ls_R_factor_gt 0.0215
_refine_ls_shift/su_max 0.002
_refine_ls_shift/su_mean 0.000
_refine_ls_structure_factor_coef Fsqd
_refine_ls_weighting_details 'w=1/[\s^2^(Fo^2^)+(0.0578P)^2^+0.2009P] where P=(Fo^2^+2Fc^2^)/3'
_refine_ls_weighting_scheme calc
_refine_ls_wR_factor_gt 0.0667
_refine_ls_wR_factor_ref 0.0693
_reflns_Friedel_coverage 0.000
_reflns_number_gt 3227
_reflns_number_total 3487
_reflns_threshold_expression 'I > 2\s(I)'
_cod_data_source_file cs0c00220_si_003.cif
_cod_data_source_block mo_60413b
_cod_depositor_comments 'Adding full bibliography for 4517732--4517734.cif.'
_cod_database_code 4517732
_shelx_shelxl_version_number 2014/7
_shelx_space_group_comment
; 
The symmetry employed for this shelxl refinement is uniquely defined 
by the following loop, which should always be used as a source of 
symmetry information in preference to the above space-group names. 
They are only intended as comments. 
;
_shelx_estimated_absorpt_t_min 0.312
_shelx_estimated_absorpt_t_max 0.535

loop_
_space_group_symop_operation_xyz
'x, y, z'
'-x, -y, -z'

loop_
_atom_site_label
_atom_site_type_symbol
_atom_site_fract_x
_atom_site_fract_y
_atom_site_fract_z
_atom_site_U_iso_or_equiv
_atom_site_adp_type
_atom_site_occupancy
_atom_site_site_symmetry_order
_atom_site_calc_flag
_atom_site_refinement_flags_posn
_atom_site_refinement_flags_adp
_atom_site_refinement_flags_occupancy
_atom_site_disorder_assembly
_atom_site_disorder_group
Au1 Au -0.13261(2) 0.15182(2) 0.39635(2) 0.02446(8) Uani 1 1 d . . . . .
Cl1 Cl -0.18817(15) 0.08995(13) 0.22281(10) 0.0327(2) Uani 1 1 d . . . . .
O1 O 0.0957(4) 0.2971(3) 0.6616(3) 0.0252(6) Uani 1 1 d . . . . .
C1 C -0.0841(5) 0.2075(4) 0.5468(4) 0.0226(8) Uani 1 1 d . . . . .
C2 C 0.0592(5) 0.2615(4) 0.5585(4) 0.0232(8) Uani 1 1 d . . . . .
C3 C 0.0011(6) 0.2743(5) 0.7585(4) 0.0264(9) Uani 1 1 d . . . . .
C4 C -0.1521(5) 0.2216(5) 0.7557(4) 0.0254(8) Uani 1 1 d . . . . .
C5 C -0.2657(6) 0.2081(5) 0.8539(4) 0.0345(10) Uani 1 1 d . . . . .
H5 H -0.2353 0.2293 0.9246 0.041 Uiso 1 1 calc R U . . .
C6 C -0.4161(7) 0.1652(6) 0.8458(5) 0.0385(11) Uani 1 1 d . . . . .
H6 H -0.4904 0.1558 0.9109 0.046 Uiso 1 1 calc R U . . .
C7 C -0.4629(6) 0.1340(5) 0.7396(5) 0.0360(11) Uani 1 1 d . . . . .
H7 H -0.5682 0.1039 0.7345 0.043 Uiso 1 1 calc R U . . .
C8 C -0.3556(6) 0.1473(5) 0.6434(5) 0.0294(9) Uani 1 1 d . . . . .
H8 H -0.3897 0.1273 0.5731 0.035 Uiso 1 1 calc R U . . .
C9 C -0.1955(5) 0.1903(4) 0.6481(4) 0.0238(8) Uani 1 1 d . . . . .
C10 C 0.1971(5) 0.2958(4) 0.4730(4) 0.0230(8) Uani 1 1 d . . . . .
C11 C 0.2683(6) 0.4206(5) 0.4612(4) 0.0283(9) Uani 1 1 d . . . . .
H11 H 0.2263 0.4848 0.5062 0.034 Uiso 1 1 calc R U . . .
C12 C 0.4015(6) 0.4511(5) 0.3829(4) 0.0296(9) Uani 1 1 d . . . . .
H12 H 0.4467 0.5371 0.3734 0.036 Uiso 1 1 calc R U . . .
C13 C 0.4666(6) 0.3559(5) 0.3200(4) 0.0312(10) Uani 1 1 d . . . . .
H13 H 0.5570 0.3765 0.2677 0.037 Uiso 1 1 calc R U . . .
C14 C 0.3992(6) 0.2281(5) 0.3332(4) 0.0306(9) Uani 1 1 d . . . . .
H14 H 0.4459 0.1617 0.2914 0.037 Uiso 1 1 calc R U . . .
C15 C 0.2641(6) 0.1998(5) 0.4077(4) 0.0277(9) Uani 1 1 d . . . . .
H15 H 0.2166 0.1153 0.4147 0.033 Uiso 1 1 calc R U . . .
C16 C 0.0757(6) 0.3156(5) 0.8572(4) 0.0296(9) Uani 1 1 d . . . . .
C17 C 0.1334(6) 0.4500(5) 0.8296(4) 0.0339(10) Uani 1 1 d . . . . .
H17 H 0.1213 0.5139 0.7498 0.041 Uiso 1 1 calc R U . . .
C18 C 0.2081(7) 0.4879(6) 0.9207(5) 0.0434(12) Uani 1 1 d . . . . .
H18 H 0.2460 0.5784 0.9027 0.052 Uiso 1 1 calc R U . . .
C19 C 0.2279(7) 0.3940(6) 1.0382(5) 0.0442(13) Uani 1 1 d . . . . .
H19 H 0.2794 0.4203 1.0996 0.053 Uiso 1 1 calc R U . . .
C20 C 0.1712(7) 0.2607(7) 1.0648(5) 0.0459(13) Uani 1 1 d . . . . .
H20 H 0.1869 0.1958 1.1441 0.055 Uiso 1 1 calc R U . . .
C21 C 0.0922(7) 0.2226(6) 0.9762(5) 0.0371(11) Uani 1 1 d . . . . .
H21 H 0.0494 0.1341 0.9958 0.045 Uiso 1 1 calc R U . . .

loop_
_atom_site_aniso_label
_atom_site_aniso_U_11
_atom_site_aniso_U_22
_atom_site_aniso_U_33
_atom_site_aniso_U_23
_atom_site_aniso_U_13
_atom_site_aniso_U_12
Au1 0.02247(11) 0.02654(10) 0.02594(11) -0.00868(7) 0.00145(6) -0.00695(6)
Cl1 0.0335(6) 0.0402(6) 0.0296(5) -0.0151(5) 0.0034(4) -0.0117(5)
O1 0.0219(15) 0.0323(15) 0.0235(15) -0.0095(12) 0.0043(12) -0.0079(12)
C1 0.021(2) 0.0187(17) 0.026(2) -0.0047(15) -0.0013(16) -0.0011(15)
C2 0.024(2) 0.0225(18) 0.023(2) -0.0063(15) 0.0004(16) -0.0026(15)
C3 0.023(2) 0.026(2) 0.029(2) -0.0061(17) 0.0037(17) -0.0026(16)
C4 0.023(2) 0.0262(19) 0.027(2) -0.0077(17) 0.0057(17) -0.0042(16)
C5 0.031(2) 0.044(3) 0.030(2) -0.011(2) 0.0070(19) -0.010(2)
C6 0.034(3) 0.044(3) 0.039(3) -0.013(2) 0.018(2) -0.011(2)
C7 0.025(2) 0.038(2) 0.049(3) -0.015(2) 0.010(2) -0.0101(19)
C8 0.023(2) 0.031(2) 0.037(2) -0.0111(19) 0.0029(18) -0.0076(17)
C9 0.022(2) 0.0191(18) 0.028(2) -0.0051(16) 0.0013(16) -0.0010(15)
C10 0.0177(19) 0.0253(19) 0.024(2) -0.0058(16) -0.0023(15) -0.0005(15)
C11 0.023(2) 0.028(2) 0.034(2) -0.0097(18) 0.0034(18) -0.0061(17)
C12 0.025(2) 0.028(2) 0.035(2) -0.0042(18) 0.0035(18) -0.0118(17)
C13 0.024(2) 0.040(2) 0.026(2) -0.0020(18) 0.0002(17) -0.0079(18)
C14 0.024(2) 0.039(2) 0.032(2) -0.0158(19) 0.0050(18) -0.0038(18)
C15 0.029(2) 0.029(2) 0.030(2) -0.0135(18) 0.0035(18) -0.0077(17)
C16 0.030(2) 0.034(2) 0.027(2) -0.0103(18) 0.0038(18) -0.0089(18)
C17 0.039(3) 0.038(2) 0.029(2) -0.0114(19) 0.008(2) -0.016(2)
C18 0.050(3) 0.050(3) 0.039(3) -0.018(2) 0.012(2) -0.026(3)
C19 0.048(3) 0.061(3) 0.033(3) -0.021(2) 0.002(2) -0.022(3)
C20 0.044(3) 0.059(3) 0.029(3) -0.001(2) -0.004(2) -0.015(3)
C21 0.043(3) 0.038(3) 0.030(2) -0.006(2) 0.000(2) -0.014(2)

loop_
_atom_type_symbol
_atom_type_description
_atom_type_scat_dispersion_real
_atom_type_scat_dispersion_imag
_atom_type_scat_source
C C 0.0033 0.0016 'International Tables Vol C Tables 4.2.6.8 and 6.1.1.4'
H H 0.0000 0.0000 'International Tables Vol C Tables 4.2.6.8 and 6.1.1.4'
O O 0.0106 0.0060 'International Tables Vol C Tables 4.2.6.8 and 6.1.1.4'
Cl Cl 0.1484 0.1585 'International Tables Vol C Tables 4.2.6.8 and 6.1.1.4'
Au Au -2.0133 8.8022 'International Tables Vol C Tables 4.2.6.8 and 6.1.1.4'

loop_
_geom_angle_atom_site_label_1
_geom_angle_atom_site_label_2
_geom_angle_atom_site_label_3
_geom_angle
_geom_angle_site_symmetry_1
_geom_angle_site_symmetry_3
_geom_angle_publ_flag
C1 Au1 Cl1 179.52(11) . . ?
C3 O1 C2 123.4(4) . . ?
C2 C1 C9 116.0(4) . . ?
C2 C1 Au1 121.1(3) . . ?
C9 C1 Au1 122.9(3) . . ?
C1 C2 O1 121.7(4) . . ?
C1 C2 C10 130.4(4) . . ?
O1 C2 C10 107.8(3) . . ?
O1 C3 C4 119.7(4) . . ?
O1 C3 C16 111.6(4) . . ?
C4 C3 C16 128.7(4) . . ?
C3 C4 C9 117.5(4) . . ?
C3 C4 C5 121.5(4) . . ?
C9 C4 C5 120.8(4) . . ?
C6 C5 C4 120.2(5) . . ?
C5 C6 C7 120.2(5) . . ?
C8 C7 C6 120.6(5) . . ?
C7 C8 C9 121.4(5) . . ?
C4 C9 C8 116.8(4) . . ?
C4 C9 C1 121.4(4) . . ?
C8 C9 C1 121.7(4) . . ?
C15 C10 C11 119.0(4) . . ?
C15 C10 C2 120.6(4) . . ?
C11 C10 C2 120.3(4) . . ?
C12 C11 C10 120.3(4) . . ?
C13 C12 C11 120.1(4) . . ?
C12 C13 C14 120.3(4) . . ?
C15 C14 C13 119.8(4) . . ?
C14 C15 C10 120.4(4) . . ?
C21 C16 C17 119.8(4) . . ?
C21 C16 C3 121.3(4) . . ?
C17 C16 C3 118.9(4) . . ?
C18 C17 C16 119.3(5) . . ?
C17 C18 C19 120.7(5) . . ?
C18 C19 C20 119.6(5) . . ?
C21 C20 C19 120.6(5) . . ?
C20 C21 C16 119.8(5) . . ?

loop_
_geom_bond_atom_site_label_1
_geom_bond_atom_site_label_2
_geom_bond_distance
_geom_bond_site_symmetry_2
_geom_bond_publ_flag
Au1 C1 2.021(4) . ?
Au1 Cl1 2.3175(11) . ?
O1 C3 1.321(5) . ?
O1 C2 1.377(5) . ?
C1 C2 1.355(6) . ?
C1 C9 1.441(6) . ?
C2 C10 1.476(6) . ?
C3 C4 1.401(6) . ?
C3 C16 1.474(7) . ?
C4 C9 1.420(6) . ?
C4 C5 1.426(6) . ?
C5 C6 1.345(7) . ?
C6 C7 1.412(8) . ?
C7 C8 1.376(7) . ?
C8 C9 1.412(6) . ?
C10 C15 1.399(6) . ?
C10 C11 1.391(6) . ?
C11 C12 1.393(6) . ?
C12 C13 1.368(7) . ?
C13 C14 1.399(7) . ?
C14 C15 1.377(6) . ?
C16 C21 1.395(7) . ?
C16 C17 1.401(6) . ?
C17 C18 1.381(7) . ?
C18 C19 1.385(8) . ?
C19 C20 1.388(8) . ?
C20 C21 1.375(8) . ?

loop_
_geom_torsion_atom_site_label_1
_geom_torsion_atom_site_label_2
_geom_torsion_atom_site_label_3
_geom_torsion_atom_site_label_4
_geom_torsion
_geom_torsion_site_symmetry_1
_geom_torsion_site_symmetry_2
_geom_torsion_site_symmetry_3
_geom_torsion_site_symmetry_4
_geom_torsion_publ_flag
C9 C1 C2 O1 0.2(6) . . . . ?
Au1 C1 C2 O1 -178.6(3) . . . . ?
C9 C1 C2 C10 -178.4(4) . . . . ?
Au1 C1 C2 C10 2.7(6) . . . . ?
C3 O1 C2 C1 3.9(6) . . . . ?
C3 O1 C2 C10 -177.2(4) . . . . ?
C2 O1 C3 C4 -5.1(6) . . . . ?
C2 O1 C3 C16 176.9(4) . . . . ?
O1 C3 C4 C9 2.1(6) . . . . ?
C16 C3 C4 C9 179.7(4) . . . . ?
O1 C3 C4 C5 -174.2(4) . . . . ?
C16 C3 C4 C5 3.4(7) . . . . ?
C3 C4 C5 C6 176.2(5) . . . . ?
C9 C4 C5 C6 0.1(7) . . . . ?
C4 C5 C6 C7 -0.4(8) . . . . ?
C5 C6 C7 C8 -0.1(8) . . . . ?
C6 C7 C8 C9 0.8(7) . . . . ?
C3 C4 C9 C8 -175.7(4) . . . . ?
C5 C4 C9 C8 0.7(6) . . . . ?
C3 C4 C9 C1 1.9(6) . . . . ?
C5 C4 C9 C1 178.2(4) . . . . ?
C7 C8 C9 C4 -1.1(6) . . . . ?
C7 C8 C9 C1 -178.6(4) . . . . ?
C2 C1 C9 C4 -3.0(6) . . . . ?
Au1 C1 C9 C4 175.9(3) . . . . ?
C2 C1 C9 C8 174.4(4) . . . . ?
Au1 C1 C9 C8 -6.7(5) . . . . ?
C1 C2 C10 C15 -43.4(7) . . . . ?
O1 C2 C10 C15 137.8(4) . . . . ?
C1 C2 C10 C11 140.0(5) . . . . ?
O1 C2 C10 C11 -38.8(5) . . . . ?
C15 C10 C11 C12 1.6(7) . . . . ?
C2 C10 C11 C12 178.3(4) . . . . ?
C10 C11 C12 C13 -2.0(7) . . . . ?
C11 C12 C13 C14 0.4(7) . . . . ?
C12 C13 C14 C15 1.5(7) . . . . ?
C13 C14 C15 C10 -1.9(7) . . . . ?
C11 C10 C15 C14 0.3(7) . . . . ?
C2 C10 C15 C14 -176.3(4) . . . . ?
O1 C3 C16 C21 -132.3(5) . . . . ?
C4 C3 C16 C21 49.9(7) . . . . ?
O1 C3 C16 C17 46.6(6) . . . . ?
C4 C3 C16 C17 -131.2(5) . . . . ?
C21 C16 C17 C18 0.8(7) . . . . ?
C3 C16 C17 C18 -178.1(5) . . . . ?
C16 C17 C18 C19 0.6(8) . . . . ?
C17 C18 C19 C20 -0.3(9) . . . . ?
C18 C19 C20 C21 -1.5(9) . . . . ?
C19 C20 C21 C16 2.9(9) . . . . ?
C17 C16 C21 C20 -2.6(8) . . . . ?
C3 C16 C21 C20 176.3(5) . . . . ?
